data_4511607
loop_
_publ_author_name
'Halevas, E.'
'Hatzidimitriou, A.'
'Bertmer, M.'
'Vangelis, A. A.'
'Antzara, A.'
'Mateescu, C.'
'Salifoglou, A.'

_publ_section_title
;
 Structure Lattice-Dimensionality and Spectroscopic Property Correlations
 in Novel Binary and Ternary Materials of Group 13 Elements with
 \a-Hydroxycarboxylic Benzilic Acid and Phenanthroline
;
_journal_issue 8
_journal_name_full 'Crystal Growth &amp; Design'
_journal_page_first 4041
_journal_paper_doi 10.1021/cg500638z
_journal_volume 14
_journal_year 2014
_chemical_formula_moiety 'C43 H45 Al1 O14'
_chemical_formula_sum 'C43 H45 Al O14'
_chemical_formula_weight 812.80
_space_group_IT_number 14
_symmetry_cell_setting monoclinic
_symmetry_space_group_name_Hall '-P 2ybc'
_symmetry_space_group_name_H-M 'P 1 21/c 1'
_atom_sites_solution_hydrogens difmap
_atom_sites_solution_primary other
_cell_angle_alpha 90
_cell_angle_beta 115.445(2)
_cell_angle_gamma 90
_cell_formula_units_Z 4
_cell_length_a 24.3592(14)
_cell_length_b 9.4393(4)
_cell_length_c 21.6422(11)
_cell_measurement_reflns_used 0
_cell_measurement_temperature 295
_cell_measurement_theta_max 0
_cell_measurement_theta_min 0
_cell_volume 4493.6(4)
_computing_cell_refinement 'Apex2 (Bruker AXS, 2006)'
_computing_data_collection 'Apex2 (Bruker AXS, 2006)'
_computing_data_reduction 'Apex2 (Bruker AXS, 2006)'
_computing_molecular_graphics 'CAMERON (Watkin et al., 1996)'
_computing_publication_material 'CRYSTALS (Betteridge et al., 2003)'
_computing_structure_refinement 'CRYSTALS (Betteridge et al., 2003)'
_computing_structure_solution 'Superflip (Palatinus & Chapuis, 2007)'
_diffrn_ambient_temperature 295
_diffrn_measured_fraction_theta_full 0.996
_diffrn_measured_fraction_theta_max 0.996
_diffrn_measurement_device Area
_diffrn_measurement_device_type 'Bruker Kappa Apex2'
_diffrn_measurement_method '\f & \w scans'
_diffrn_radiation_monochromator graphite
_diffrn_radiation_type 'Mo K\a'
_diffrn_radiation_wavelength 0.71073
_diffrn_reflns_av_R_equivalents 0.015
_diffrn_reflns_limit_h_max 27
_diffrn_reflns_limit_h_min -30
_diffrn_reflns_limit_k_max 11
_diffrn_reflns_limit_k_min -10
_diffrn_reflns_limit_l_max 27
_diffrn_reflns_limit_l_min -23
_diffrn_reflns_number 113966
_diffrn_reflns_theta_full 26.681
_diffrn_reflns_theta_max 26.681
_diffrn_reflns_theta_min 0.926
_diffrn_standards_number 0
_exptl_absorpt_coefficient_mu 0.107
_exptl_absorpt_correction_T_max 0.98
_exptl_absorpt_correction_T_min 0.98
_exptl_absorpt_correction_type numerical
_exptl_absorpt_process_details
; 
 Analytical Absorption (De Meulenaer & Tompa, 1965) 
;
_exptl_crystal_colour colorless
_exptl_crystal_density_diffrn 1.201
_exptl_crystal_density_method 'not measured'
_exptl_crystal_description prism
_exptl_crystal_F_000 1712
_exptl_crystal_size_max 0.320
_exptl_crystal_size_mid 0.170
_exptl_crystal_size_min 0.150
_refine_diff_density_max 0.67
_refine_diff_density_min -0.41
_refine_ls_extinction_method None
_refine_ls_goodness_of_fit_ref 1.0000
_refine_ls_hydrogen_treatment constr
_refine_ls_matrix_type full
_refine_ls_number_parameters 521
_refine_ls_number_reflns 5967
_refine_ls_number_restraints 0
_refine_ls_R_factor_all 0.0630
_refine_ls_R_factor_gt 0.0454
_refine_ls_shift/su_max 0.0004243
_refine_ls_shift/su_mean 0.0000328
_refine_ls_structure_factor_coef Fsqd
_refine_ls_weighting_details
;
 Method= Quasi-Unit weights 
 W = 1.0 or 1./2F 
;
_refine_ls_weighting_scheme calc
_refine_ls_wR_factor_all 0.0788
_refine_ls_wR_factor_gt 0.0770
_refine_ls_wR_factor_ref 0.0770
_reflns_limit_h_max 27
_reflns_limit_h_min -30
_reflns_limit_k_max 11
_reflns_limit_k_min 0
_reflns_limit_l_max 27
_reflns_limit_l_min 0
_reflns_number_gt 5967
_reflns_number_total 9436
_reflns_threshold_expression I>2.0\s(I)
_oxford_diffrn_Wilson_B_factor 4.47
_oxford_diffrn_Wilson_scale 68.41
_oxford_refine_ls_r_factor_ref 0.0454
_oxford_refine_ls_scale 0.13702(3)
_oxford_reflns_number_all 9405
_oxford_reflns_threshold_expression_ref I>2.0\s(I)
_cod_data_source_file cg500638z_si_003.cif
_cod_data_source_block 1
_cod_depositor_comments
;
The following automatic conversions were performed:

'_atom_sites_solution_primary' value 'Other' changed to 'other'
according to
/usr/data/users/saulius/crontab/automatic-downloads/rss-feeds/ACS/lib/dictionaries/cif_core.dic
dictionary named 'cif_core.dic' version 2.4.2 from 2011-04-26.

Automatic conversion script
Id: cif_fix_values 2281 2013-09-26 08:29:07Z andrius 

 Adding full bibliography for 4511601--4511607.cif.
;
_cod_original_sg_symbol_H-M 'P 1 21/c 1 '
_cod_original_formula_sum 'C43 H45 Al1 O14'
_cod_database_code 4511607

loop_
_symmetry_equiv_pos_as_xyz
x,y,z
-x,-y,-z
-x,y+1/2,-z+1/2
x,-y+1/2,z+1/2

loop_
_atom_site_label
_atom_site_type_symbol
_atom_site_fract_x
_atom_site_fract_y
_atom_site_fract_z
_atom_site_U_iso_or_equiv
_atom_site_occupancy
_atom_site_adp_type
_atom_site_refinement_flags_posn
Al1 Al 0.74724(4) 0.71323(10) 0.43270(4) 0.0451 1.0000 Uani .
O1 O 0.77295(8) 0.8857(2) 0.41338(9) 0.0498 1.0000 Uani .
O2 O 0.82218(10) 0.9987(2) 0.36138(11) 0.0729 1.0000 Uani .
O3 O 0.76099(7) 0.65734(19) 0.35495(8) 0.0439 1.0000 Uani .
O4 O 0.74982(8) 0.7868(2) 0.51291(8) 0.0544 1.0000 Uani .
O5 O 0.80939(9) 0.8593(2) 0.61813(9) 0.0679 1.0000 Uani .
O6 O 0.82679(7) 0.6489(2) 0.49312(8) 0.0510 1.0000 Uani .
O7 O 0.71536(8) 0.5366(2) 0.43529(9) 0.0534 1.0000 Uani .
O8 O 0.63219(9) 0.4133(2) 0.41997(11) 0.0714 1.0000 Uani .
O9 O 0.66375(7) 0.75881(19) 0.38471(8) 0.0479 1.0000 Uani .
O10 O 0.69971(11) 0.1788(2) 0.45674(12) 0.0943 1.0000 Uani .
O11 O 0.36694(10) 0.5328(3) 0.17244(13) 0.1033 1.0000 Uani .
O12 O 0.72518(12) 0.3723(3) 0.32408(12) 0.1080 1.0000 Uani .
O13 O 0.84700(11) 0.4276(3) 0.41218(14) 0.1077 1.0000 Uani .
O14 O 0.19647(18) 0.7796(5) 0.5660(2) 0.0776(13) 0.5000 Uiso .
O15 O 0.7145(2) 0.0374(5) 0.5875(2) 0.0884(15) 0.5000 Uiso .
C43 C 0.7413(3) 0.1895(9) 0.6888(4) 0.101(3) 0.5000 Uiso .
C1 C 0.78829(11) 0.7588(3) 0.32564(13) 0.0442 1.0000 Uani .
C2 C 0.79665(12) 0.8937(3) 0.37013(14) 0.0486 1.0000 Uani .
C3 C 0.84829(12) 0.6992(3) 0.33071(13) 0.0477 1.0000 Uani .
C4 C 0.90092(13) 0.7162(4) 0.38928(16) 0.0651 1.0000 Uani .
C5 C 0.95455(14) 0.6568(4) 0.39498(19) 0.0796 1.0000 Uani .
C6 C 0.95757(17) 0.5849(4) 0.3415(2) 0.0845 1.0000 Uani .
C7 C 0.90596(19) 0.5676(4) 0.28393(19) 0.0877 1.0000 Uani .
C8 C 0.85162(15) 0.6242(3) 0.27801(15) 0.0680 1.0000 Uani .
C9 C 0.74446(11) 0.7973(3) 0.25284(13) 0.0446 1.0000 Uani .
C10 C 0.76410(13) 0.8828(3) 0.21387(15) 0.0600 1.0000 Uani .
C11 C 0.72406(14) 0.9233(3) 0.14793(16) 0.0652 1.0000 Uani .
C12 C 0.66555(15) 0.8819(4) 0.12118(16) 0.0709 1.0000 Uani .
C13 C 0.64543(15) 0.7981(4) 0.15831(16) 0.0787 1.0000 Uani .
C14 C 0.68529(13) 0.7541(4) 0.22557(14) 0.0695 1.0000 Uani .
C15 C 0.85305(12) 0.7060(3) 0.56264(13) 0.0514 1.0000 Uani .
C16 C 0.80085(12) 0.7912(3) 0.56624(14) 0.0532 1.0000 Uani .
C17 C 0.87004(13) 0.5865(4) 0.61491(14) 0.0549 1.0000 Uani .
C18 C 0.84555(15) 0.4533(4) 0.59705(17) 0.0664 1.0000 Uani .
C19 C 0.86333(17) 0.3449(4) 0.6471(2) 0.0790 1.0000 Uani .
C20 C 0.90291(18) 0.3738(5) 0.7134(2) 0.0884 1.0000 Uani .
C21 C 0.92661(17) 0.5060(5) 0.73055(18) 0.0828 1.0000 Uani .
C22 C 0.91084(14) 0.6141(4) 0.68194(14) 0.0673 1.0000 Uani .
C23 C 0.90700(12) 0.7987(4) 0.57043(13) 0.0519 1.0000 Uani .
C24 C 0.95974(13) 0.7338(4) 0.57573(16) 0.0702 1.0000 Uani .
C25 C 1.00818(15) 0.8175(5) 0.58086(17) 0.0810 1.0000 Uani .
C26 C 1.00485(19) 0.9607(5) 0.57940(19) 0.0889 1.0000 Uani .
C27 C 0.95525(18) 1.0246(4) 0.57498(19) 0.0872 1.0000 Uani .
C28 C 0.90348(15) 0.9430(4) 0.56741(17) 0.0709 1.0000 Uani .
C29 C 0.61952(11) 0.6541(3) 0.37755(13) 0.0475 1.0000 Uani .
C30 C 0.65734(14) 0.5226(3) 0.41429(15) 0.0523 1.0000 Uani .
C31 C 0.58167(12) 0.6230(3) 0.30161(13) 0.0492 1.0000 Uani .
C32 C 0.59006(15) 0.5069(4) 0.26903(16) 0.0673 1.0000 Uani .
C33 C 0.55422(18) 0.4921(4) 0.1986(2) 0.0814 1.0000 Uani .
C34 C 0.51199(17) 0.5894(5) 0.16212(18) 0.0809 1.0000 Uani .
C35 C 0.50426(15) 0.7067(5) 0.19329(16) 0.0803 1.0000 Uani .
C36 C 0.53768(13) 0.7235(4) 0.26325(14) 0.0672 1.0000 Uani .
C37 C 0.57998(12) 0.6984(3) 0.41426(14) 0.0536 1.0000 Uani .
C38 C 0.52779(15) 0.6193(4) 0.40288(16) 0.0691 1.0000 Uani .
C39 C 0.49281(16) 0.6493(4) 0.43630(19) 0.0826 1.0000 Uani .
C40 C 0.50791(16) 0.7655(4) 0.48068(17) 0.0754 1.0000 Uani .
C41 C 0.55759(15) 0.8407(4) 0.49090(15) 0.0683 1.0000 Uani .
C42 C 0.59541(14) 0.8110(4) 0.45901(14) 0.0616 1.0000 Uani .
H31 H 0.7614 0.5795 0.3396 0.0595 1.0000 Uiso R
H41 H 0.9003 0.7652 0.4252 0.0793 1.0000 Uiso R
H51 H 0.9882 0.6641 0.4345 0.1006 1.0000 Uiso R
H61 H 0.9929 0.5490 0.3446 0.1018 1.0000 Uiso R
H71 H 0.9061 0.5182 0.2480 0.1056 1.0000 Uiso R
H81 H 0.8168 0.6105 0.2387 0.0808 1.0000 Uiso R
H91 H 0.6541 0.8341 0.3896 0.0583 1.0000 Uiso R
H101 H 0.8031 0.9117 0.2316 0.0759 1.0000 Uiso R
H102 H 0.6842 0.2535 0.4338 0.1616 1.0000 Uiso R
H111 H 0.7367 0.9787 0.1231 0.0828 1.0000 Uiso R
H112 H 0.3451 0.4884 0.1799 0.1207 1.0000 Uiso R
H121 H 0.6399 0.9093 0.0789 0.0880 1.0000 Uiso R
H122 H 0.7173 0.4005 0.3557 0.1447 1.0000 Uiso R
H131 H 0.6060 0.7700 0.1399 0.0873 1.0000 Uiso R
H132 H 0.8545 0.3579 0.4348 0.1014 1.0000 Uiso R
H141 H 0.6709 0.7000 0.2495 0.0849 1.0000 Uiso R
H142 H 0.1920 0.8485 0.5859 0.1335 0.5000 Uiso R
H181 H 0.8189 0.4345 0.5537 0.0760 1.0000 Uiso R
H191 H 0.8473 0.2572 0.6353 0.0834 1.0000 Uiso R
H201 H 0.9127 0.3056 0.7453 0.0969 1.0000 Uiso R
H211 H 0.9537 0.5239 0.7740 0.0886 1.0000 Uiso R
H221 H 0.9258 0.7021 0.6943 0.0782 1.0000 Uiso R
H241 H 0.9619 0.6384 0.5755 0.0871 1.0000 Uiso R
H251 H 1.0422 0.7739 0.5842 0.0895 1.0000 Uiso R
H261 H 1.0374 1.0118 0.5829 0.0987 1.0000 Uiso R
H271 H 0.9539 1.1203 0.5768 0.0967 1.0000 Uiso R
H281 H 0.8687 0.9865 0.5617 0.0948 1.0000 Uiso R
H321 H 0.6175 0.4399 0.2932 0.0846 1.0000 Uiso R
H331 H 0.5609 0.4153 0.1774 0.0922 1.0000 Uiso R
H341 H 0.4893 0.5751 0.1171 0.0971 1.0000 Uiso R
H351 H 0.4773 0.7719 0.1688 0.0930 1.0000 Uiso R
H361 H 0.5314 0.8000 0.2839 0.0791 1.0000 Uiso R
H381 H 0.5166 0.5477 0.3723 0.0832 1.0000 Uiso R
H391 H 0.4597 0.5958 0.4298 0.1037 1.0000 Uiso R
H401 H 0.4839 0.7894 0.5016 0.0944 1.0000 Uiso R
H411 H 0.5675 0.9129 0.5213 0.0752 1.0000 Uiso R
H421 H 0.6275 0.8672 0.4664 0.0744 1.0000 Uiso R
H422 H 0.6765 0.1590 0.4741 0.1745 1.0000 Uiso R
H423 H 0.3491 0.5694 0.1388 0.1207 1.0000 Uiso R
H424 H 0.7468 0.3047 0.3423 0.1491 1.0000 Uiso R
H425 H 0.8357 0.4039 0.3714 0.1014 1.0000 Uiso R
H426 H 0.2254 0.7947 0.5552 0.1335 0.5000 Uiso R
H427 H 0.8452 0.5814 0.4809 0.0609 1.0000 Uiso R
C154 C 0.7088(3) 0.0535(8) 0.6463(4) 0.091(2) 0.5000 Uiso .
H431 H 0.7366 0.1999 0.7284 0.1959 0.5000 Uiso R
H432 H 0.7832 0.1854 0.6975 0.1959 0.5000 Uiso R
H433 H 0.7238 0.2713 0.6590 0.1959 0.5000 Uiso R
H151 H 0.7444 -0.0202 0.5910 0.1104 0.5000 Uiso R
H1541 H 0.7256 -0.0272 0.6743 0.1099 0.5000 Uiso R
H1542 H 0.6669 0.0610 0.6361 0.1099 0.5000 Uiso R

loop_
_atom_site_aniso_label
_atom_site_aniso_U_11
_atom_site_aniso_U_22
_atom_site_aniso_U_33
_atom_site_aniso_U_23
_atom_site_aniso_U_13
_atom_site_aniso_U_12
Al1 0.0391(4) 0.0541(5) 0.0389(4) -0.0018(4) 0.0138(3) 0.0051(4)
O1 0.0460(11) 0.0531(13) 0.0474(11) -0.0118(10) 0.0174(9) -0.0033(10)
O2 0.0800(16) 0.0587(16) 0.0959(17) -0.0215(13) 0.0527(14) -0.0216(13)
O3 0.0474(10) 0.0454(12) 0.0417(10) -0.0051(9) 0.0219(9) -0.0047(9)
O4 0.0411(10) 0.0743(14) 0.0423(11) -0.0064(11) 0.0127(9) 0.0163(10)
O5 0.0708(14) 0.0873(17) 0.0396(11) -0.0090(12) 0.0180(10) 0.0197(13)
O6 0.0445(10) 0.0690(14) 0.0364(10) -0.0079(10) 0.0143(8) 0.0156(10)
O7 0.0459(12) 0.0536(13) 0.0545(12) 0.0056(10) 0.0158(10) 0.0085(10)
O8 0.0562(13) 0.0555(15) 0.1029(18) 0.0193(13) 0.0346(13) -0.0013(12)
O9 0.0441(10) 0.0453(12) 0.0473(11) 0.0031(9) 0.0130(9) 0.0053(9)
O10 0.129(2) 0.0748(18) 0.1028(18) 0.0093(15) 0.0720(17) 0.0402(16)
O11 0.0692(16) 0.0826(18) 0.144(2) 0.0085(17) 0.0321(16) -0.0157(14)
O12 0.147(2) 0.095(2) 0.0971(19) -0.0285(17) 0.0674(18) 0.0133(19)
O13 0.127(2) 0.085(2) 0.154(3) -0.0031(18) 0.102(2) 0.0287(17)
C1 0.0469(15) 0.0446(18) 0.0441(16) -0.0011(13) 0.0225(13) -0.0063(14)
C2 0.0417(16) 0.0471(19) 0.0484(17) -0.0070(15) 0.0111(14) -0.0017(15)
C3 0.0525(17) 0.0527(19) 0.0418(15) 0.0040(15) 0.0241(13) 0.0084(15)
C4 0.0494(18) 0.083(2) 0.064(2) 0.0027(19) 0.0253(16) 0.0041(18)
C5 0.0444(18) 0.112(3) 0.081(2) 0.021(2) 0.0259(18) 0.008(2)
C6 0.078(3) 0.097(3) 0.100(3) 0.036(3) 0.059(2) 0.036(2)
C7 0.110(3) 0.093(3) 0.071(2) 0.013(2) 0.049(2) 0.048(3)
C8 0.076(2) 0.067(2) 0.0545(19) -0.0020(18) 0.0224(17) 0.0256(19)
C9 0.0427(15) 0.0486(18) 0.0412(14) -0.0019(14) 0.0167(12) 0.0015(14)
C10 0.0460(17) 0.066(2) 0.069(2) 0.0160(18) 0.0256(16) 0.0039(16)
C11 0.059(2) 0.070(2) 0.066(2) 0.0196(19) 0.0266(17) 0.0024(18)
C12 0.070(2) 0.091(3) 0.0485(18) 0.0120(19) 0.0225(17) 0.006(2)
C13 0.060(2) 0.103(3) 0.054(2) -0.004(2) 0.0073(16) -0.022(2)
C14 0.0572(19) 0.103(3) 0.0428(17) -0.0008(18) 0.0168(14) -0.020(2)
C15 0.0461(16) 0.066(2) 0.0371(15) -0.0016(16) 0.0127(12) 0.0100(16)
C16 0.0515(17) 0.068(2) 0.0385(15) 0.0016(16) 0.0176(14) 0.0154(16)
C17 0.0513(18) 0.068(2) 0.0458(18) 0.0069(17) 0.0214(15) 0.0157(17)
C18 0.079(2) 0.071(3) 0.061(2) 0.017(2) 0.0412(18) 0.020(2)
C19 0.098(3) 0.074(3) 0.097(3) 0.018(2) 0.072(3) 0.007(2)
C20 0.097(3) 0.105(4) 0.077(3) 0.044(3) 0.051(2) 0.044(3)
C21 0.081(3) 0.105(3) 0.058(2) 0.029(2) 0.0247(19) 0.033(3)
C22 0.068(2) 0.088(3) 0.0404(17) 0.0161(18) 0.0187(16) 0.020(2)
C23 0.0504(17) 0.066(2) 0.0356(15) -0.0092(16) 0.0151(13) -0.0030(17)
C24 0.0482(18) 0.080(3) 0.082(2) 0.002(2) 0.0273(17) 0.0117(19)
C25 0.056(2) 0.115(4) 0.078(2) -0.016(3) 0.0349(19) -0.002(2)
C26 0.082(3) 0.106(4) 0.079(3) -0.022(3) 0.034(2) -0.021(3)
C27 0.081(3) 0.080(3) 0.096(3) -0.004(2) 0.034(2) -0.007(3)
C28 0.063(2) 0.074(3) 0.077(2) -0.011(2) 0.0302(18) 0.002(2)
C29 0.0389(15) 0.0503(19) 0.0477(16) -0.0013(14) 0.0133(13) -0.0041(14)
C30 0.0491(18) 0.048(2) 0.0603(19) 0.0006(16) 0.0236(15) 0.0034(16)
C31 0.0437(16) 0.054(2) 0.0469(16) -0.0028(16) 0.0168(13) -0.0054(15)
C32 0.068(2) 0.070(3) 0.062(2) -0.0194(19) 0.0261(18) -0.0148(18)
C33 0.092(3) 0.072(3) 0.086(3) -0.027(2) 0.043(2) -0.031(2)
C34 0.081(3) 0.099(3) 0.053(2) -0.020(2) 0.020(2) -0.041(3)
C35 0.062(2) 0.111(3) 0.054(2) 0.004(2) 0.0115(17) -0.023(2)
C36 0.0551(18) 0.086(3) 0.0468(18) -0.0040(18) 0.0088(15) -0.0007(19)
C37 0.0435(16) 0.061(2) 0.0492(17) 0.0098(16) 0.0133(13) 0.0048(16)
C38 0.074(2) 0.071(2) 0.071(2) -0.0031(19) 0.0397(19) -0.006(2)
C39 0.075(2) 0.091(3) 0.098(3) 0.009(3) 0.053(2) -0.002(2)
C40 0.073(2) 0.093(3) 0.074(2) 0.007(2) 0.045(2) 0.019(2)
C41 0.068(2) 0.070(2) 0.058(2) -0.0004(18) 0.0186(17) 0.022(2)
C42 0.0588(19) 0.075(2) 0.0515(17) 0.0030(18) 0.0236(15) 0.0104(18)

loop_
_atom_type_symbol
_atom_type_scat_dispersion_real
_atom_type_scat_dispersion_imag
_atom_type_scat_Cromer_Mann_a1
_atom_type_scat_Cromer_Mann_b1
_atom_type_scat_Cromer_Mann_a2
_atom_type_scat_Cromer_Mann_b2
_atom_type_scat_Cromer_Mann_a3
_atom_type_scat_Cromer_Mann_b3
_atom_type_scat_Cromer_Mann_a4
_atom_type_scat_Cromer_Mann_b4
_atom_type_scat_Cromer_Mann_c
_atom_type_scat_source
C 0.0033 0.0016 2.3100 20.8439 1.0200 10.2075 1.5886 0.5687 0.8650 51.6512 0.2156 'International Tables Vol C 4.2.6.8 and 6.1.1.4'
H 0.0000 0.0000 0.4930 10.5109 0.3229 26.1257 0.1402 3.1424 0.0408 57.7998 0.0030 'International Tables Vol C 4.2.6.8 and 6.1.1.4'
O 0.0106 0.0060 3.0485 13.2771 2.2868 5.7011 1.5463 0.3239 0.8670 32.9089 0.2508 'International Tables Vol C 4.2.6.8 and 6.1.1.4'
Al 0.0645 0.0514 6.4202 3.0387 1.9002 0.7426 1.5936 31.5472 1.9646 85.0886 1.1151 'International Tables Vol C 4.2.6.8 and 6.1.1.4'

loop_
_geom_angle_atom_site_label_1
_geom_angle_atom_site_label_2
_geom_angle_atom_site_label_3
_geom_angle
_geom_angle_publ_flag
O1 Al1 O3 80.86(8) yes
O1 Al1 O4 90.19(9) yes
O3 Al1 O4 167.65(9) yes
O1 Al1 O6 95.26(9) yes
O3 Al1 O6 90.29(8) yes
O4 Al1 O6 82.03(8) yes
O1 Al1 O7 169.81(9) yes
O3 Al1 O7 90.72(9) yes
O4 Al1 O7 98.96(9) yes
O6 Al1 O7 90.49(9) yes
O1 Al1 O9 93.66(8) yes
O3 Al1 O9 97.58(8) yes
O4 Al1 O9 91.43(8) yes
O6 Al1 O9 168.93(9) yes
O7 Al1 O9 81.69(8) yes
Al1 O1 C2 120.77(19) yes
Al1 O3 C1 118.92(15) yes
Al1 O3 H31 130.1 no
C1 O3 H31 109.4 no
Al1 O4 C16 119.11(17) yes
Al1 O6 C15 116.98(15) yes
Al1 O6 H427 121.4 no
C15 O6 H427 121.3 no
Al1 O7 C30 119.44(19) yes
Al1 O9 C29 119.17(15) yes
Al1 O9 H91 117.0 no
C29 O9 H91 113.2 no
H102 O10 H422 103.6 no
H112 O11 H423 107.2 no
H122 O12 H424 100.5 no
H132 O13 H425 108.3 no
H142 O14 H426 109.2 no
C154 O15 H151 113.8 no
C154 C43 H431 113.4 no
C154 C43 H432 108.0 no
H431 C43 H432 111.8 no
C154 C43 H433 106.9 no
H431 C43 H433 109.6 no
H432 C43 H433 106.8 no
O3 C1 C2 103.4(2) yes
O3 C1 C3 109.2(2) yes
C2 C1 C3 113.0(2) yes
O3 C1 C9 111.1(2) yes
C2 C1 C9 107.0(2) yes
C3 C1 C9 112.8(2) yes
C1 C2 O1 114.8(3) yes
C1 C2 O2 120.4(3) yes
O1 C2 O2 124.8(3) yes
C1 C3 C4 120.7(2) yes
C1 C3 C8 121.8(2) yes
C4 C3 C8 117.5(3) yes
C3 C4 C5 120.6(3) yes
C3 C4 H41 119.8 no
C5 C4 H41 119.5 no
C4 C5 C6 121.3(3) yes
C4 C5 H51 119.8 no
C6 C5 H51 119.0 no
C5 C6 C7 118.3(3) yes
C5 C6 H61 121.3 no
C7 C6 H61 120.3 no
C6 C7 C8 121.0(3) yes
C6 C7 H71 120.6 no
C8 C7 H71 118.4 no
C7 C8 C3 121.2(3) yes
C7 C8 H81 119.9 no
C3 C8 H81 118.9 no
C1 C9 C10 119.7(2) yes
C1 C9 C14 121.2(2) yes
C10 C9 C14 119.0(3) yes
C9 C10 C11 120.6(3) yes
C9 C10 H101 119.5 no
C11 C10 H101 120.0 no
C10 C11 C12 120.5(3) yes
C10 C11 H111 120.4 no
C12 C11 H111 119.1 no
C11 C12 C13 119.9(3) yes
C11 C12 H121 120.1 no
C13 C12 H121 120.0 no
C12 C13 C14 120.9(3) yes
C12 C13 H131 119.5 no
C14 C13 H131 119.6 no
C13 C14 C9 119.1(3) yes
C13 C14 H141 119.5 no
C9 C14 H141 121.4 no
O6 C15 C16 103.9(2) yes
O6 C15 C17 110.5(2) yes
C16 C15 C17 108.5(2) yes
O6 C15 C23 107.5(2) yes
C16 C15 C23 112.8(3) yes
C17 C15 C23 113.3(2) yes
C15 C16 O4 116.2(2) yes
C15 C16 O5 120.0(2) yes
O4 C16 O5 123.8(3) yes
C15 C17 C18 121.5(3) yes
C15 C17 C22 118.8(3) yes
C18 C17 C22 119.7(3) yes
C17 C18 C19 119.5(3) yes
C17 C18 H181 120.3 no
C19 C18 H181 120.2 no
C18 C19 C20 120.3(4) yes
C18 C19 H191 119.4 no
C20 C19 H191 120.3 no
C19 C20 C21 119.6(4) yes
C19 C20 H201 119.9 no
C21 C20 H201 120.5 no
C20 C21 C22 121.3(4) yes
C20 C21 H211 119.4 no
C22 C21 H211 119.4 no
C21 C22 C17 119.5(4) yes
C21 C22 H221 120.3 no
C17 C22 H221 120.1 no
C15 C23 C24 118.7(3) yes
C15 C23 C28 122.2(3) yes
C24 C23 C28 118.9(3) yes
C23 C24 C25 118.9(3) yes
C23 C24 H241 119.8 no
C25 C24 H241 121.3 no
C24 C25 C26 121.8(4) yes
C24 C25 H251 118.0 no
C26 C25 H251 120.1 no
C25 C26 C27 120.2(4) yes
C25 C26 H261 119.3 no
C27 C26 H261 120.4 no
C26 C27 C28 120.0(4) yes
C26 C27 H271 120.3 no
C28 C27 H271 119.8 no
C27 C28 C23 120.0(3) yes
C27 C28 H281 120.2 no
C23 C28 H281 119.8 no
O9 C29 C30 104.2(2) yes
O9 C29 C31 109.3(2) yes
C30 C29 C31 110.4(2) yes
O9 C29 C37 111.5(2) yes
C30 C29 C37 108.5(2) yes
C31 C29 C37 112.5(2) yes
C29 C30 O7 114.7(3) yes
C29 C30 O8 120.7(3) yes
O7 C30 O8 124.5(3) yes
C29 C31 C32 123.7(3) yes
C29 C31 C36 117.4(3) yes
C32 C31 C36 118.8(3) yes
C31 C32 C33 118.7(3) yes
C31 C32 H321 120.0 no
C33 C32 H321 121.3 no
C32 C33 C34 122.0(4) yes
C32 C33 H331 117.7 no
C34 C33 H331 120.3 no
C33 C34 C35 120.0(3) yes
C33 C34 H341 119.3 no
C35 C34 H341 120.7 no
C34 C35 C36 119.8(4) yes
C34 C35 H351 119.7 no
C36 C35 H351 120.5 no
C31 C36 C35 120.6(3) yes
C31 C36 H361 120.0 no
C35 C36 H361 119.3 no
C29 C37 C38 118.9(3) yes
C29 C37 C42 121.9(3) yes
C38 C37 C42 119.2(3) yes
C37 C38 C39 121.5(3) yes
C37 C38 H381 119.5 no
C39 C38 H381 119.0 no
C38 C39 C40 119.1(3) yes
C38 C39 H391 121.2 no
C40 C39 H391 119.7 no
C39 C40 C41 118.8(3) yes
C39 C40 H401 120.1 no
C41 C40 H401 121.1 no
C40 C41 C42 123.7(3) yes
C40 C41 H411 117.4 no
C42 C41 H411 119.0 no
C41 C42 C37 117.6(3) yes
C41 C42 H421 120.0 no
C37 C42 H421 122.3 no
C43 C154 O15 114.3(6) yes
C43 C154 H1541 108.0 no
O15 C154 H1541 108.8 no
C43 C154 H1542 107.1 no
O15 C154 H1542 109.1 no
H1541 C154 H1542 109.5 no

loop_
_geom_bond_atom_site_label_1
_geom_bond_atom_site_label_2
_geom_bond_distance
_geom_bond_publ_flag
Al1 O1 1.856(2) yes
Al1 O3 1.9252(17) yes
Al1 O4 1.8456(18) yes
Al1 O6 1.9120(18) yes
Al1 O7 1.850(2) yes
Al1 O9 1.8934(18) yes
O1 C2 1.296(3) yes
O2 C2 1.227(3) yes
O3 C1 1.458(3) yes
O3 H31 0.808 no
O4 C16 1.283(3) yes
O5 C16 1.232(3) yes
O6 C15 1.462(3) yes
O6 H427 0.884 no
O7 C30 1.292(3) yes
O8 C30 1.233(3) yes
O9 C29 1.420(3) yes
O9 H91 0.771 no
O10 H102 0.852 no
O10 H422 0.825 no
O11 H112 0.749 no
O11 H423 0.752 no
O12 H122 0.830 no
O12 H424 0.813 no
O13 H132 0.793 no
O13 H425 0.834 no
O14 H142 0.812 no
O14 H426 0.843 no
O15 C154 1.347(7) yes
O15 H151 0.886 no
C43 C154 1.580(9) yes
C43 H431 0.920 no
C43 H432 0.954 no
C43 H433 0.978 no
C1 C2 1.556(4) yes
C1 C3 1.525(3) yes
C1 C9 1.519(3) yes
C3 C4 1.371(4) yes
C3 C8 1.374(4) yes
C4 C5 1.377(4) yes
C4 H41 0.909 no
C5 C6 1.370(5) yes
C5 H51 0.898 no
C6 C7 1.347(5) yes
C6 H61 0.901 no
C7 C8 1.382(4) yes
C7 H71 0.908 no
C8 H81 0.916 no
C9 C10 1.392(4) yes
C9 C14 1.364(3) yes
C10 C11 1.392(4) yes
C10 H101 0.901 no
C11 C12 1.345(4) yes
C11 H111 0.895 no
C12 C13 1.360(4) yes
C12 H121 0.897 no
C13 C14 1.421(4) yes
C13 H131 0.906 no
C14 H141 0.899 no
C15 C16 1.534(4) yes
C15 C17 1.523(4) yes
C15 C23 1.527(4) yes
C17 C18 1.374(4) yes
C17 C22 1.386(4) yes
C18 C19 1.416(4) yes
C18 H181 0.899 no
C19 C20 1.368(5) yes
C19 H191 0.904 no
C20 C21 1.359(5) yes
C20 H201 0.897 no
C21 C22 1.396(4) yes
C21 H211 0.904 no
C22 H221 0.900 no
C23 C24 1.383(4) yes
C23 C28 1.365(4) yes
C24 C25 1.384(4) yes
C24 H241 0.902 no
C25 C26 1.354(5) yes
C25 H251 0.900 no
C26 C27 1.317(5) yes
C26 H261 0.903 no
C27 C28 1.426(5) yes
C27 H271 0.905 no
C28 H281 0.900 no
C29 C30 1.547(4) yes
C29 C31 1.528(4) yes
C29 C37 1.546(4) yes
C31 C32 1.365(4) yes
C31 C36 1.405(4) yes
C32 C33 1.401(4) yes
C32 H321 0.905 no
C33 C34 1.352(5) yes
C33 H331 0.909 no
C34 C35 1.351(5) yes
C34 H341 0.900 no
C35 C36 1.386(4) yes
C35 H351 0.889 no
C36 H361 0.897 no
C37 C38 1.402(4) yes
C37 C42 1.377(4) yes
C38 C39 1.363(4) yes
C38 H381 0.903 no
C39 C40 1.400(5) yes
C39 H391 0.910 no
C40 C41 1.337(4) yes
C40 H401 0.909 no
C41 C42 1.397(4) yes
C41 H411 0.906 no
C42 H421 0.901 no
C154 H1541 0.950 no
C154 H1542 0.950 no

loop_
_geom_hbond_atom_site_label_D
_geom_hbond_atom_site_label_H
_geom_hbond_atom_site_label_A
_geom_hbond_site_symmetry_A
_geom_hbond_angle_DHA
_geom_hbond_distance_DH
_geom_hbond_distance_HA
_geom_hbond_distance_DA
_geom_hbond_publ_flag
O3 H31 O12 . 146.16(8) 0.808 2.112 2.819(5) yes
C8 H81 O5 4_564 124.36(9) 0.916 2.553 3.162(5) yes
O9 H91 O11 3_655 134.12(8) 0.771 2.235 2.826(5) yes
O10 H102 O8 . 147.54(9) 0.852 1.909 2.667(5) yes
O12 H122 O7 . 159.75(9) 0.830 2.166 2.958(5) yes
O12 H122 C30 . 158.15(9) 0.830 2.581 3.366(5) yes
O13 H132 O14 2_666 128.35(16) 0.793 1.791 2.367(5) yes
O14 H142 O2 2_676 173.99(14) 0.812 1.960 2.769(5) yes
O14 H142 C2 2_676 158.74(12) 0.812 2.584 3.354(5) yes
C32 H321 O12 . 139.78(10) 0.905 2.496 3.240(5) yes
O10 H422 O15 . 120.99(12) 0.825 2.498 3.007(5) yes
O11 H423 O10 3_655 178.11(8) 0.752 2.155 2.907(5) yes
O12 H424 O14 2_666 143.88(14) 0.813 2.032 2.731(5) yes
O14 H426 O10 2_666 171.95(14) 0.843 1.966 2.804(5) yes
O6 H427 O13 . 151.88(8) 0.884 2.091 2.901(5) yes
C43 H431 O12 4_555 156.6(2) 0.920 2.306 3.172(5) yes
O15 H151 O4 1_545 131.55(11) 0.886 2.526 3.183(5) yes
O15 H151 O5 1_545 167.31(16) 0.886 1.829 2.700(5) yes
O15 H151 C16 1_545 161.36(12) 0.886 2.445 3.297(5) yes
